data_7708356
loop_
_publ_author_name
'Kelly, John A.'
'Gram\"uller, Johannes'
'Gschwind, Ruth M.'
'Wolf, Robert'

_publ_section_title
;
 Low-oxidation state cobalt--magnesium complexes: ion-pairing and
 reactivity
;
_journal_name_full 'Dalton Transactions'
_journal_paper_doi 10.1039/D1DT02621F
_journal_year 2021
_chemical_formula_moiety 'C28 H45 Co Ni P2'
_chemical_formula_sum 'C28 H45 Co Ni P2'
_chemical_formula_weight 561.22
_space_group_crystal_system orthorhombic
_space_group_IT_number 61
_space_group_name_Hall '-P 2ac 2ab'
_space_group_name_H-M_alt 'P b c a'
_atom_sites_solution_hydrogens geom
_atom_sites_solution_primary dual
_audit_creation_date 2021-02-11
_audit_creation_method
;
Olex2 1.3
(compiled 2020.11.12 svn.r5f609507 for OlexSys, GUI svn.r6257)
;
_audit_update_record
;
2021-04-30 deposited with the CCDC.	2021-08-10 downloaded from the CCDC.
;
_cell_angle_alpha 90
_cell_angle_beta 90
_cell_angle_gamma 90
_cell_formula_units_Z 8
_cell_length_a 11.69710(10)
_cell_length_b 13.92030(10)
_cell_length_c 33.1444(2)
_cell_measurement_reflns_used 20096
_cell_measurement_temperature 123.00(10)
_cell_measurement_theta_max 75.1030
_cell_measurement_theta_min 2.6700
_cell_volume 5396.81(7)
_computing_cell_refinement 'CrysAlisPro 1.171.41.81a (Rigaku OD, 2020)'
_computing_data_collection 'CrysAlisPro 1.171.41.81a (Rigaku OD, 2020)'
_computing_data_reduction 'CrysAlisPro 1.171.41.81a (Rigaku OD, 2020)'
_computing_molecular_graphics 'Olex2 1.3 (Dolomanov et al., 2009)'
_computing_publication_material 'Olex2 1.3 (Dolomanov et al., 2009)'
_computing_structure_refinement 'SHELXL 2016/6 (Sheldrick, 2015)'
_computing_structure_solution 'SHELXT 2014/5 (Sheldrick, 2014)'
_diffrn_ambient_environment N~2~
_diffrn_ambient_temperature 123.00(10)
_diffrn_detector 'Hybrid Pixel Array Detector'
_diffrn_detector_area_resol_mean 10.0000
_diffrn_detector_type 'HyPix-Arc 150'
_diffrn_measured_fraction_theta_full 0.999
_diffrn_measured_fraction_theta_max 0.990
_diffrn_measurement_details
;
List of Runs (angles in degrees, time in seconds):

  # Type    Start    End  Width  t~exp~   \w     \q     \k     \f   Frames
#--------------------------------------------------------------------------
  1  \w     61.00 108.00   0.50    0.78    --   79.50  21.00 117.27   94
  2  \w     69.00 114.00   0.50    0.78    --   79.50  20.00  49.67   90
  3  \w     61.00  87.00   0.50    0.78    --   79.50  17.00 -34.04   52
  4  \w     71.00  97.00   0.50    0.78    --   79.50  22.00   1.03   52
  5  \w     88.00 125.00   0.50    0.78    --   79.50  17.00 -34.04   74
  6  \w     93.00 123.00   0.50    0.78    --   79.50  20.00-140.23   60
  7  \w     58.00  89.00   0.50    0.78    --   79.50  20.00-140.23   62
  8  \w     59.00  99.00   0.50    0.78    --   79.50  16.00 -73.10   80
  9  \w     73.00 119.00   0.50    0.78    --   79.50   3.00  40.20   92
 10  \w     45.00 112.00   0.50    0.78    --   79.50   6.00 165.49  134
 11  \w     55.00  91.00   0.50    0.78    --   79.50  -1.00 -52.92   72
 12  \w     35.00  65.00   0.50    0.78    --   62.21 -95.00  30.00   60
 13  \w     38.00  63.00   0.50    0.78    --   75.56 -95.00 -60.00   50
 14  \w     36.00  61.00   0.50    0.78    --   79.50 -54.00  37.31   50
 15  \w     46.00  71.00   0.50    0.78    --   79.50-115.00-149.76   50
 16  \w     38.00  66.00   0.50    0.78    --   62.21 -95.00-150.00   56
 17  \w     24.00  49.00   0.50    0.78    --   62.21 -95.00-180.00   50
 18  \w   -103.00 -53.00   0.50    0.78    --  -70.22 -15.00-120.00  100
 19  \w   -115.00 -40.00   0.50    0.78    --  -70.22 -15.00 -30.00  150
;
_diffrn_measurement_device 'four-circle diffractometer'
_diffrn_measurement_device_type 'XtaLAB Synergy R, DW system, HyPix-Arc 150'
_diffrn_measurement_method '\w scans'
_diffrn_orient_matrix_type 'CrysAlisPro convention (1999,Acta A55,543-557)'
_diffrn_orient_matrix_UB_11 -0.1072607000
_diffrn_orient_matrix_UB_12 0.0406010000
_diffrn_orient_matrix_UB_13 0.0208931000
_diffrn_orient_matrix_UB_21 0.0075518000
_diffrn_orient_matrix_UB_22 -0.0797286000
_diffrn_orient_matrix_UB_23 0.0321210000
_diffrn_orient_matrix_UB_31 0.0760227000
_diffrn_orient_matrix_UB_32 0.0651837000
_diffrn_orient_matrix_UB_33 0.0262989000
_diffrn_radiation_monochromator mirror
_diffrn_radiation_probe x-ray
_diffrn_radiation_type 'Cu K\a'
_diffrn_radiation_wavelength 1.54184
_diffrn_reflns_av_R_equivalents 0.0257
_diffrn_reflns_av_unetI/netI 0.0161
_diffrn_reflns_Laue_measured_fraction_full 0.999
_diffrn_reflns_Laue_measured_fraction_max 0.990
_diffrn_reflns_limit_h_max 14
_diffrn_reflns_limit_h_min -14
_diffrn_reflns_limit_k_max 17
_diffrn_reflns_limit_k_min -16
_diffrn_reflns_limit_l_max 41
_diffrn_reflns_limit_l_min -40
_diffrn_reflns_number 31428
_diffrn_reflns_point_group_measured_fraction_full 0.999
_diffrn_reflns_point_group_measured_fraction_max 0.990
_diffrn_reflns_theta_full 67.684
_diffrn_reflns_theta_max 75.135
_diffrn_reflns_theta_min 2.666
_diffrn_source 'Rotating-anode X-ray tube'
_diffrn_source_type 'Rigaku (Cu) X-ray Source'
_exptl_absorpt_coefficient_mu 6.888
_exptl_absorpt_correction_T_max 1.00000
_exptl_absorpt_correction_T_min 0.66730
_exptl_absorpt_correction_type multi-scan
_exptl_absorpt_process_details
;
CrysAlisPro 1.171.41.81a (Rigaku Oxford Diffraction, 2020)
Empirical absorption correction using spherical harmonics,
implemented in SCALE3 ABSPACK scaling algorithm.
;
_exptl_crystal_colour 'dark red'
_exptl_crystal_colour_modifier dark
_exptl_crystal_colour_primary red
_exptl_crystal_density_diffrn 1.381
_exptl_crystal_description block
_exptl_crystal_F_000 2384
_exptl_crystal_size_max 0.2
_exptl_crystal_size_mid 0.1
_exptl_crystal_size_min 0.1
_refine_diff_density_max 0.331
_refine_diff_density_min -0.221
_refine_diff_density_rms 0.047
_refine_ls_extinction_method none
_refine_ls_goodness_of_fit_ref 1.068
_refine_ls_hydrogen_treatment constr
_refine_ls_matrix_type full
_refine_ls_number_parameters 300
_refine_ls_number_reflns 5511
_refine_ls_number_restraints 0
_refine_ls_restrained_S_all 1.068
_refine_ls_R_factor_all 0.0260
_refine_ls_R_factor_gt 0.0246
_refine_ls_shift/su_max 0.002
_refine_ls_shift/su_mean 0.000
_refine_ls_structure_factor_coef Fsqd
_refine_ls_weighting_details 'w=1/[\s^2^(Fo^2^)+(0.0359P)^2^+2.5626P] where P=(Fo^2^+2Fc^2^)/3'
_refine_ls_weighting_scheme calc
_refine_ls_wR_factor_gt 0.0663
_refine_ls_wR_factor_ref 0.0669
_reflns_Friedel_coverage 0.000
_reflns_number_gt 5248
_reflns_number_total 5511
_reflns_threshold_expression 'I > 2\s(I)'
_cod_data_source_file d1dt02621f2.cif
_cod_data_source_block jkc45
_cod_database_code 7708356
_shelx_shelxl_version_number 2016/6
_chemical_oxdiff_formula 'C H P Co Ni'
_shelx_space_group_comment
;
The symmetry employed for this shelxl refinement is uniquely defined
by the following loop, which should always be used as a source of
symmetry information in preference to the above space-group names.
They are only intended as comments.
;
_shelx_estimated_absorpt_t_max 0.546
_shelx_estimated_absorpt_t_min 0.340
_reflns_odcompleteness_completeness 99.25
_reflns_odcompleteness_iscentric 1
_reflns_odcompleteness_theta 74.33
_olex2_refinement_description
;
1. Fixed Uiso
 At 1.2 times of:
  All C(H) groups, All C(H,H) groups
 At 1.5 times of:
  All C(H,H,H) groups
2.a Ternary CH refined with riding coordinates:
 C11(H11), C15(H15), C12(H12), C16(H16)
2.b Secondary CH2 refined with riding coordinates:
 C13(H13A,H13B), C18(H18A,H18B), C14(H14A,H14B), C17(H17A,H17B)
2.c Idealised Me refined as rotating group:
 C8(H8A,H8B,H8C), C10(H10A,H10B,H10C), C27(H27A,H27B,H27C), C9(H9A,H9B,H9C),
 C5(H5A,H5B,H5C), C26(H26A,H26B,H26C), C28(H28A,H28B,H28C), C4(H4A,H4B,H4C),
 C3(H3A,H3B,H3C), C25(H25A,H25B,H25C), C24(H24A,H24B,H24C)
;
_olex2_submission_special_instructions 'No special instructions were received'
_oxdiff_exptl_absorpt_empirical_details
;
Empirical correction (ABSPACK) includes:
- Absorption correction using spherical harmonics
- Frame scaling
;
_oxdiff_exptl_absorpt_empirical_full_max 1.678
_oxdiff_exptl_absorpt_empirical_full_min 0.553

loop_
_space_group_symop_operation_xyz
'x, y, z'
'-x+1/2, -y, z+1/2'
'-x, y+1/2, -z+1/2'
'x+1/2, -y+1/2, -z'
'-x, -y, -z'
'x-1/2, y, -z-1/2'
'x, -y-1/2, z-1/2'
'-x-1/2, y-1/2, z'

loop_
_atom_site_label
_atom_site_type_symbol
_atom_site_fract_x
_atom_site_fract_y
_atom_site_fract_z
_atom_site_U_iso_or_equiv
_atom_site_adp_type
_atom_site_occupancy
_atom_site_site_symmetry_order
_atom_site_calc_flag
_atom_site_refinement_flags_posn
_atom_site_refinement_flags_adp
_atom_site_refinement_flags_occupancy
_atom_site_disorder_assembly
_atom_site_disorder_group
Co1 Co 0.59378(2) 0.69772(2) 0.36629(2) 0.01400(7) Uani 1 1 d . . . . .
Ni1 Ni 0.40085(2) 0.63587(2) 0.38649(2) 0.01379(7) Uani 1 1 d . . . . .
P2 P 0.48881(3) 0.84193(2) 0.35933(2) 0.01511(8) Uani 1 1 d . . . . .
P1 P 0.45944(3) 0.64247(3) 0.32332(2) 0.01721(9) Uani 1 1 d . . . . .
C22 C 0.37219(12) 0.49748(10) 0.41973(4) 0.0168(3) Uani 1 1 d . . . . .
C6 C 0.46448(11) 0.76005(10) 0.39897(4) 0.0143(3) Uani 1 1 d . . . . .
C1 C 0.48596(12) 0.76449(10) 0.31713(4) 0.0159(3) Uani 1 1 d . . . . .
C23 C 0.29871(12) 0.56844(10) 0.43591(4) 0.0177(3) Uani 1 1 d . . . . .
C21 C 0.34815(13) 0.48837(10) 0.37781(4) 0.0186(3) Uani 1 1 d . . . . .
C20 C 0.25760(13) 0.55432(11) 0.36810(4) 0.0205(3) Uani 1 1 d . . . . .
C2 C 0.50792(13) 0.80525(10) 0.27435(4) 0.0188(3) Uani 1 1 d . . . . .
C11 C 0.66817(13) 0.60425(11) 0.40643(4) 0.0200(3) Uani 1 1 d . . . . .
H11 H 0.614055 0.578366 0.427106 0.024 Uiso 1 1 calc R U . . .
C19 C 0.22831(12) 0.60463(11) 0.40372(5) 0.0208(3) Uani 1 1 d . . . . .
C7 C 0.46063(13) 0.80645(10) 0.44125(4) 0.0174(3) Uani 1 1 d . . . . .
C8 C 0.33570(14) 0.83069(12) 0.45111(5) 0.0239(3) Uani 1 1 d . . . . .
H8A H 0.305698 0.875128 0.430766 0.036 Uiso 1 1 calc R U . . .
H8B H 0.331534 0.860779 0.477796 0.036 Uiso 1 1 calc R U . . .
H8C H 0.290101 0.771625 0.451048 0.036 Uiso 1 1 calc R U . . .
C10 C 0.50981(13) 0.73881(11) 0.47349(4) 0.0224(3) Uani 1 1 d . . . . .
H10A H 0.475331 0.675021 0.470597 0.034 Uiso 1 1 calc R U . . .
H10B H 0.492645 0.764353 0.500369 0.034 Uiso 1 1 calc R U . . .
H10C H 0.592820 0.733915 0.470070 0.034 Uiso 1 1 calc R U . . .
C15 C 0.75304(13) 0.72922(12) 0.34022(5) 0.0242(3) Uani 1 1 d . . . . .
H15 H 0.748203 0.772598 0.316233 0.029 Uiso 1 1 calc R U . . .
C27 C 0.45456(13) 0.43736(11) 0.44341(5) 0.0225(3) Uani 1 1 d . . . . .
H27A H 0.519682 0.420089 0.426284 0.034 Uiso 1 1 calc R U . . .
H27B H 0.416129 0.378795 0.452646 0.034 Uiso 1 1 calc R U . . .
H27C H 0.481737 0.473882 0.466800 0.034 Uiso 1 1 calc R U . . .
C12 C 0.65819(13) 0.56015(11) 0.36843(5) 0.0210(3) Uani 1 1 d . . . . .
H12 H 0.598679 0.508676 0.367100 0.025 Uiso 1 1 calc R U . . .
C9 C 0.52815(15) 0.90154(11) 0.44390(5) 0.0244(3) Uani 1 1 d . . . . .
H9A H 0.607449 0.890465 0.435570 0.037 Uiso 1 1 calc R U . . .
H9B H 0.526812 0.925185 0.471747 0.037 Uiso 1 1 calc R U . . .
H9C H 0.493049 0.949322 0.426068 0.037 Uiso 1 1 calc R U . . .
C5 C 0.57803(14) 0.89861(11) 0.27456(5) 0.0229(3) Uani 1 1 d . . . . .
H5A H 0.539565 0.946548 0.291431 0.034 Uiso 1 1 calc R U . . .
H5B H 0.584823 0.923106 0.246942 0.034 Uiso 1 1 calc R U . . .
H5C H 0.654414 0.885727 0.285434 0.034 Uiso 1 1 calc R U . . .
C26 C 0.39512(16) 0.41399(12) 0.34976(5) 0.0281(4) Uani 1 1 d . . . . .
H26A H 0.417761 0.444501 0.324345 0.042 Uiso 1 1 calc R U . . .
H26B H 0.336471 0.365348 0.344424 0.042 Uiso 1 1 calc R U . . .
H26C H 0.461904 0.383378 0.362155 0.042 Uiso 1 1 calc R U . . .
C13 C 0.75509(14) 0.54749(12) 0.33882(5) 0.0279(3) Uani 1 1 d . . . . .
H13A H 0.723533 0.527247 0.312437 0.033 Uiso 1 1 calc R U . . .
H13B H 0.806324 0.495838 0.348542 0.033 Uiso 1 1 calc R U . . .
C16 C 0.74619(13) 0.77693(12) 0.37677(5) 0.0247(3) Uani 1 1 d . . . . .
H16 H 0.737195 0.848149 0.374415 0.030 Uiso 1 1 calc R U . . .
C28 C 0.27662(14) 0.58426(12) 0.48012(5) 0.0250(3) Uani 1 1 d . . . . .
H28A H 0.346567 0.571058 0.495421 0.038 Uiso 1 1 calc R U . . .
H28B H 0.215699 0.541013 0.489175 0.038 Uiso 1 1 calc R U . . .
H28C H 0.253212 0.651025 0.484563 0.038 Uiso 1 1 calc R U . . .
C18 C 0.78170(14) 0.63752(12) 0.42377(5) 0.0270(3) Uani 1 1 d . . . . .
H18A H 0.844206 0.598755 0.411924 0.032 Uiso 1 1 calc R U . . .
H18B H 0.781874 0.626710 0.453294 0.032 Uiso 1 1 calc R U . . .
C14 C 0.82461(14) 0.63966(13) 0.33311(5) 0.0306(4) Uani 1 1 d . . . . .
H14A H 0.889926 0.639449 0.352100 0.037 Uiso 1 1 calc R U . . .
H14B H 0.855745 0.641230 0.305339 0.037 Uiso 1 1 calc R U . . .
C4 C 0.56719(14) 0.73179(11) 0.24690(5) 0.0246(3) Uani 1 1 d . . . . .
H4A H 0.642447 0.715855 0.258039 0.037 Uiso 1 1 calc R U . . .
H4B H 0.576451 0.759161 0.219854 0.037 Uiso 1 1 calc R U . . .
H4C H 0.520536 0.673447 0.245271 0.037 Uiso 1 1 calc R U . . .
C3 C 0.38933(14) 0.82814(13) 0.25653(5) 0.0265(3) Uani 1 1 d . . . . .
H3A H 0.343279 0.769365 0.255673 0.040 Uiso 1 1 calc R U . . .
H3B H 0.398305 0.853560 0.229144 0.040 Uiso 1 1 calc R U . . .
H3C H 0.350998 0.876053 0.273453 0.040 Uiso 1 1 calc R U . . .
C25 C 0.19554(15) 0.56109(13) 0.32847(5) 0.0323(4) Uani 1 1 d . . . . .
H25A H 0.173817 0.628015 0.323440 0.048 Uiso 1 1 calc R U . . .
H25B H 0.126698 0.521025 0.329412 0.048 Uiso 1 1 calc R U . . .
H25C H 0.245656 0.538624 0.306735 0.048 Uiso 1 1 calc R U . . .
C17 C 0.80387(13) 0.74395(12) 0.41525(5) 0.0284(4) Uani 1 1 d . . . . .
H17A H 0.775205 0.782753 0.438144 0.034 Uiso 1 1 calc R U . . .
H17B H 0.887259 0.754854 0.413003 0.034 Uiso 1 1 calc R U . . .
C24 C 0.12611(14) 0.66915(13) 0.40813(6) 0.0319(4) Uani 1 1 d . . . . .
H24A H 0.130619 0.703466 0.433902 0.048 Uiso 1 1 calc R U . . .
H24B H 0.056158 0.630445 0.407440 0.048 Uiso 1 1 calc R U . . .
H24C H 0.124893 0.715640 0.385932 0.048 Uiso 1 1 calc R U . . .

loop_
_atom_site_aniso_label
_atom_site_aniso_U_11
_atom_site_aniso_U_22
_atom_site_aniso_U_33
_atom_site_aniso_U_23
_atom_site_aniso_U_13
_atom_site_aniso_U_12
Co1 0.01231(12) 0.01503(12) 0.01467(12) 0.00054(8) 0.00030(8) 0.00036(8)
Ni1 0.01341(13) 0.01505(13) 0.01291(12) 0.00028(9) 0.00016(9) -0.00139(9)
P2 0.01688(17) 0.01510(17) 0.01335(16) 0.00050(13) -0.00116(13) 0.00037(13)
P1 0.02029(18) 0.01811(18) 0.01324(16) -0.00130(13) 0.00070(13) -0.00369(14)
C22 0.0168(6) 0.0163(6) 0.0172(6) 0.0023(5) 0.0003(5) -0.0034(5)
C6 0.0130(6) 0.0165(6) 0.0134(6) -0.0004(5) -0.0014(5) 0.0007(5)
C1 0.0136(6) 0.0208(7) 0.0134(6) 0.0011(5) -0.0011(5) -0.0002(5)
C23 0.0148(6) 0.0201(7) 0.0182(7) 0.0024(5) 0.0022(5) -0.0028(5)
C21 0.0231(7) 0.0165(7) 0.0162(6) 0.0014(5) 0.0001(6) -0.0061(6)
C20 0.0202(7) 0.0210(7) 0.0204(7) 0.0057(5) -0.0056(6) -0.0097(6)
C2 0.0204(7) 0.0230(7) 0.0130(6) 0.0014(5) -0.0006(6) -0.0031(6)
C11 0.0168(7) 0.0213(7) 0.0219(7) 0.0061(6) -0.0005(6) 0.0031(6)
C19 0.0140(7) 0.0214(7) 0.0269(8) 0.0058(6) -0.0007(6) -0.0032(6)
C7 0.0195(7) 0.0193(7) 0.0134(6) -0.0013(5) -0.0011(5) 0.0019(5)
C8 0.0256(8) 0.0247(8) 0.0213(7) -0.0028(6) 0.0040(6) 0.0065(6)
C10 0.0264(8) 0.0268(8) 0.0140(6) -0.0011(6) -0.0033(6) 0.0036(6)
C15 0.0147(7) 0.0281(8) 0.0300(8) 0.0112(7) 0.0037(6) -0.0008(6)
C27 0.0224(7) 0.0217(7) 0.0233(7) 0.0050(6) -0.0023(6) 0.0017(6)
C12 0.0195(7) 0.0170(7) 0.0267(8) 0.0025(6) 0.0017(6) 0.0036(6)
C9 0.0327(8) 0.0212(7) 0.0194(7) -0.0053(6) -0.0040(6) -0.0030(6)
C5 0.0275(8) 0.0250(8) 0.0162(7) 0.0033(6) 0.0006(6) -0.0054(6)
C26 0.0434(10) 0.0208(8) 0.0200(7) -0.0027(6) 0.0036(7) -0.0070(7)
C13 0.0260(8) 0.0284(8) 0.0293(8) -0.0012(6) 0.0061(7) 0.0099(7)
C16 0.0138(7) 0.0214(7) 0.0388(9) 0.0045(7) -0.0028(7) -0.0035(6)
C28 0.0268(8) 0.0275(8) 0.0208(7) 0.0001(6) 0.0079(6) -0.0019(7)
C18 0.0204(8) 0.0338(9) 0.0266(8) 0.0052(7) -0.0062(6) 0.0026(7)
C14 0.0210(8) 0.0376(10) 0.0331(9) 0.0080(7) 0.0099(7) 0.0074(7)
C4 0.0289(8) 0.0281(8) 0.0168(7) -0.0010(6) 0.0047(6) -0.0033(7)
C3 0.0252(8) 0.0361(9) 0.0182(7) 0.0037(7) -0.0051(6) -0.0007(7)
C25 0.0330(9) 0.0348(9) 0.0291(8) 0.0113(7) -0.0155(7) -0.0166(7)
C17 0.0184(7) 0.0317(9) 0.0351(9) -0.0036(7) -0.0080(7) -0.0017(7)
C24 0.0175(8) 0.0313(9) 0.0470(11) 0.0076(8) 0.0000(7) 0.0023(7)

loop_
_atom_type_symbol
_atom_type_description
_atom_type_scat_dispersion_real
_atom_type_scat_dispersion_imag
_atom_type_scat_source
C C 0.0181 0.0091 'International Tables Vol C Tables 4.2.6.8 and 6.1.1.4'
H H 0.0000 0.0000 'International Tables Vol C Tables 4.2.6.8 and 6.1.1.4'
Co Co -2.3653 3.6143 'International Tables Vol C Tables 4.2.6.8 and 6.1.1.4'
Ni Ni -3.0029 0.5091 'International Tables Vol C Tables 4.2.6.8 and 6.1.1.4'
P P 0.2955 0.4335 'International Tables Vol C Tables 4.2.6.8 and 6.1.1.4'

loop_
_geom_angle_atom_site_label_1
_geom_angle_atom_site_label_2
_geom_angle_atom_site_label_3
_geom_angle
_geom_angle_site_symmetry_1
_geom_angle_site_symmetry_3
_geom_angle_publ_flag
P2 Co1 Ni1 81.379(12) . . ?
P1 Co1 Ni1 54.858(12) . . ?
P1 Co1 P2 82.305(14) . . ?
P1 Co1 C1 45.29(4) . . ?
C6 Co1 Ni1 48.76(4) . . ?
C6 Co1 P2 46.37(4) . . ?
C6 Co1 P1 87.94(4) . . ?
C6 Co1 C1 78.20(5) . . ?
C6 Co1 C11 103.77(6) . . ?
C6 Co1 C15 141.49(6) . . ?
C6 Co1 C12 130.13(6) . . ?
C6 Co1 C16 108.21(6) . . ?
C1 Co1 Ni1 80.30(4) . . ?
C1 Co1 P2 44.83(4) . . ?
C11 Co1 Ni1 89.47(4) . . ?
C11 Co1 P2 145.17(4) . . ?
C11 Co1 P1 119.21(5) . . ?
C11 Co1 C1 164.50(6) . . ?
C11 Co1 C15 91.32(6) . . ?
C11 Co1 C12 39.97(6) . . ?
C11 Co1 C16 82.38(6) . . ?
C15 Co1 Ni1 168.65(5) . . ?
C15 Co1 P2 104.08(5) . . ?
C15 Co1 P1 115.43(5) . . ?
C15 Co1 C1 96.46(6) . . ?
C15 Co1 C16 38.24(7) . . ?
C12 Co1 Ni1 90.04(5) . . ?
C12 Co1 P2 169.41(5) . . ?
C12 Co1 P1 87.69(5) . . ?
C12 Co1 C1 127.69(6) . . ?
C12 Co1 C15 83.33(6) . . ?
C12 Co1 C16 99.79(6) . . ?
C16 Co1 Ni1 152.87(5) . . ?
C16 Co1 P2 90.63(5) . . ?
C16 Co1 P1 149.84(5) . . ?
C16 Co1 C1 111.88(6) . . ?
P1 Ni1 Co1 56.784(12) . . ?
P1 Ni1 C22 123.25(4) . . ?
P1 Ni1 C23 151.63(4) . . ?
C22 Ni1 Co1 124.09(4) . . ?
C6 Ni1 Co1 53.23(4) . . ?
C6 Ni1 P1 92.66(4) . . ?
C6 Ni1 C22 136.25(6) . . ?
C6 Ni1 C23 115.22(6) . . ?
C6 Ni1 C21 171.96(6) . . ?
C6 Ni1 C20 148.20(6) . . ?
C6 Ni1 C19 119.26(6) . . ?
C23 Ni1 Co1 145.25(4) . . ?
C23 Ni1 C22 36.83(5) . . ?
C21 Ni1 Co1 123.17(4) . . ?
C21 Ni1 P1 90.10(4) . . ?
C21 Ni1 C22 37.62(5) . . ?
C21 Ni1 C23 63.02(5) . . ?
C20 Ni1 Co1 145.20(4) . . ?
C20 Ni1 P1 89.71(4) . . ?
C20 Ni1 C22 64.04(5) . . ?
C20 Ni1 C23 64.02(5) . . ?
C20 Ni1 C21 39.28(6) . . ?
C20 Ni1 C19 38.83(6) . . ?
C19 Ni1 Co1 171.60(4) . . ?
C19 Ni1 P1 123.68(4) . . ?
C19 Ni1 C22 63.52(5) . . ?
C19 Ni1 C23 38.31(5) . . ?
C19 Ni1 C21 64.80(6) . . ?
C6 P2 Co1 57.46(5) . . ?
C6 P2 C1 101.10(7) . . ?
C1 P2 Co1 64.46(5) . . ?
Ni1 P1 Co1 68.358(13) . . ?
C1 P1 Co1 67.49(5) . . ?
C1 P1 Ni1 102.02(5) . . ?
C23 C22 Ni1 71.19(8) . . ?
C23 C22 C21 108.19(13) . . ?
C23 C22 C27 125.59(13) . . ?
C21 C22 Ni1 68.09(8) . . ?
C21 C22 C27 126.07(13) . . ?
C27 C22 Ni1 129.83(10) . . ?
Ni1 C6 Co1 78.00(5) . . ?
P2 C6 Co1 76.17(5) . . ?
P2 C6 Ni1 118.85(7) . . ?
C7 C6 Co1 132.64(10) . . ?
C7 C6 Ni1 123.98(10) . . ?
C7 C6 P2 114.26(10) . . ?
P2 C1 Co1 70.70(5) . . ?
P1 C1 Co1 67.22(5) . . ?
P1 C1 P2 120.41(8) . . ?
C2 C1 Co1 135.90(10) . . ?
C2 C1 P2 119.89(10) . . ?
C2 C1 P1 119.70(10) . . ?
C22 C23 Ni1 71.98(8) . . ?
C22 C23 C19 108.13(13) . . ?
C22 C23 C28 125.16(13) . . ?
C19 C23 Ni1 67.38(8) . . ?
C19 C23 C28 124.94(14) . . ?
C28 C23 Ni1 138.12(11) . . ?
C22 C21 Ni1 74.29(8) . . ?
C22 C21 C20 107.89(13) . . ?
C22 C21 C26 126.56(14) . . ?
C20 C21 Ni1 68.51(8) . . ?
C20 C21 C26 124.98(14) . . ?
C26 C21 Ni1 129.42(11) . . ?
C21 C20 Ni1 72.21(8) . . ?
C21 C20 C25 126.23(15) . . ?
C19 C20 Ni1 71.67(8) . . ?
C19 C20 C21 107.91(12) . . ?
C19 C20 C25 125.52(15) . . ?
C25 C20 Ni1 126.94(10) . . ?
C5 C2 C1 113.22(12) . . ?
C5 C2 C3 107.89(13) . . ?
C4 C2 C1 111.95(12) . . ?
C4 C2 C5 108.97(12) . . ?
C4 C2 C3 108.50(13) . . ?
C3 C2 C1 106.10(12) . . ?
Co1 C11 H11 113.8 . . ?
C12 C11 Co1 70.19(8) . . ?
C12 C11 H11 113.8 . . ?
C12 C11 C18 122.99(14) . . ?
C18 C11 Co1 114.97(10) . . ?
C18 C11 H11 113.8 . . ?
C23 C19 Ni1 74.31(8) . . ?
C23 C19 C24 126.35(15) . . ?
C20 C19 Ni1 69.50(8) . . ?
C20 C19 C23 107.87(13) . . ?
C20 C19 C24 124.73(14) . . ?
C24 C19 Ni1 130.86(11) . . ?
C6 C7 C9 113.29(12) . . ?
C8 C7 C6 108.23(12) . . ?
C8 C7 C10 110.08(12) . . ?
C8 C7 C9 106.65(12) . . ?
C10 C7 C6 111.35(11) . . ?
C10 C7 C9 107.12(12) . . ?
C7 C8 H8A 109.5 . . ?
C7 C8 H8B 109.5 . . ?
C7 C8 H8C 109.5 . . ?
H8A C8 H8B 109.5 . . ?
H8A C8 H8C 109.5 . . ?
H8B C8 H8C 109.5 . . ?
C7 C10 H10A 109.5 . . ?
C7 C10 H10B 109.5 . . ?
C7 C10 H10C 109.5 . . ?
H10A C10 H10B 109.5 . . ?
H10A C10 H10C 109.5 . . ?
H10B C10 H10C 109.5 . . ?
Co1 C15 H15 113.8 . . ?
C16 C15 Co1 71.86(9) . . ?
C16 C15 H15 113.8 . . ?
C16 C15 C14 124.15(15) . . ?
C14 C15 Co1 112.40(11) . . ?
C14 C15 H15 113.8 . . ?
C22 C27 H27A 109.5 . . ?
C22 C27 H27B 109.5 . . ?
C22 C27 H27C 109.5 . . ?
H27A C27 H27B 109.5 . . ?
H27A C27 H27C 109.5 . . ?
H27B C27 H27C 109.5 . . ?
Co1 C12 H12 114.2 . . ?
C11 C12 Co1 69.83(9) . . ?
C11 C12 H12 114.2 . . ?
C11 C12 C13 124.83(14) . . ?
C13 C12 Co1 111.15(10) . . ?
C13 C12 H12 114.2 . . ?
C7 C9 H9A 109.5 . . ?
C7 C9 H9B 109.5 . . ?
C7 C9 H9C 109.5 . . ?
H9A C9 H9B 109.5 . . ?
H9A C9 H9C 109.5 . . ?
H9B C9 H9C 109.5 . . ?
C2 C5 H5A 109.5 . . ?
C2 C5 H5B 109.5 . . ?
C2 C5 H5C 109.5 . . ?
H5A C5 H5B 109.5 . . ?
H5A C5 H5C 109.5 . . ?
H5B C5 H5C 109.5 . . ?
C21 C26 H26A 109.5 . . ?
C21 C26 H26B 109.5 . . ?
C21 C26 H26C 109.5 . . ?
H26A C26 H26B 109.5 . . ?
H26A C26 H26C 109.5 . . ?
H26B C26 H26C 109.5 . . ?
C12 C13 H13A 109.1 . . ?
C12 C13 H13B 109.1 . . ?
C12 C13 C14 112.42(13) . . ?
H13A C13 H13B 107.9 . . ?
C14 C13 H13A 109.1 . . ?
C14 C13 H13B 109.1 . . ?
Co1 C16 H16 114.4 . . ?
C15 C16 Co1 69.90(9) . . ?
C15 C16 H16 114.4 . . ?
C15 C16 C17 124.47(15) . . ?
C17 C16 Co1 110.75(11) . . ?
C17 C16 H16 114.4 . . ?
C23 C28 H28A 109.5 . . ?
C23 C28 H28B 109.5 . . ?
C23 C28 H28C 109.5 . . ?
H28A C28 H28B 109.5 . . ?
H28A C28 H28C 109.5 . . ?
H28B C28 H28C 109.5 . . ?
C11 C18 H18A 109.2 . . ?
C11 C18 H18B 109.2 . . ?
C11 C18 C17 111.93(13) . . ?
H18A C18 H18B 107.9 . . ?
C17 C18 H18A 109.2 . . ?
C17 C18 H18B 109.2 . . ?
C15 C14 C13 112.07(13) . . ?
C15 C14 H14A 109.2 . . ?
C15 C14 H14B 109.2 . . ?
C13 C14 H14A 109.2 . . ?
C13 C14 H14B 109.2 . . ?
H14A C14 H14B 107.9 . . ?
C2 C4 H4A 109.5 . . ?
C2 C4 H4B 109.5 . . ?
C2 C4 H4C 109.5 . . ?
H4A C4 H4B 109.5 . . ?
H4A C4 H4C 109.5 . . ?
H4B C4 H4C 109.5 . . ?
C2 C3 H3A 109.5 . . ?
C2 C3 H3B 109.5 . . ?
C2 C3 H3C 109.5 . . ?
H3A C3 H3B 109.5 . . ?
H3A C3 H3C 109.5 . . ?
H3B C3 H3C 109.5 . . ?
C20 C25 H25A 109.5 . . ?
C20 C25 H25B 109.5 . . ?
C20 C25 H25C 109.5 . . ?
H25A C25 H25B 109.5 . . ?
H25A C25 H25C 109.5 . . ?
H25B C25 H25C 109.5 . . ?
C16 C17 C18 111.94(13) . . ?
C16 C17 H17A 109.2 . . ?
C16 C17 H17B 109.2 . . ?
C18 C17 H17A 109.2 . . ?
C18 C17 H17B 109.2 . . ?
H17A C17 H17B 107.9 . . ?
C19 C24 H24A 109.5 . . ?
C19 C24 H24B 109.5 . . ?
C19 C24 H24C 109.5 . . ?
H24A C24 H24B 109.5 . . ?
H24A C24 H24C 109.5 . . ?
H24B C24 H24C 109.5 . . ?

loop_
_geom_bond_atom_site_label_1
_geom_bond_atom_site_label_2
_geom_bond_distance
_geom_bond_site_symmetry_2
_geom_bond_publ_flag
Co1 Ni1 2.5065(3) . ?
Co1 P2 2.3645(4) . ?
Co1 P1 2.2560(4) . ?
Co1 C6 2.0527(14) . ?
Co1 C1 2.2605(14) . ?
Co1 C11 2.0543(14) . ?
Co1 C15 2.0998(15) . ?
Co1 C12 2.0590(15) . ?
Co1 C16 2.1248(16) . ?
Ni1 P1 2.2051(4) . ?
Ni1 C22 2.2444(14) . ?
Ni1 C6 1.9269(14) . ?
Ni1 C23 2.2342(14) . ?
Ni1 C21 2.1630(14) . ?
Ni1 C20 2.1137(14) . ?
Ni1 C19 2.1422(15) . ?
P2 C6 1.7625(14) . ?
P2 C1 1.7663(14) . ?
P1 C1 1.7388(15) . ?
C22 C23 1.415(2) . ?
C22 C21 1.4232(19) . ?
C22 C27 1.498(2) . ?
C6 C7 1.5439(19) . ?
C1 C2 1.5484(19) . ?
C23 C19 1.439(2) . ?
C23 C28 1.504(2) . ?
C21 C20 1.438(2) . ?
C21 C26 1.496(2) . ?
C20 C19 1.415(2) . ?
C20 C25 1.504(2) . ?
C2 C5 1.537(2) . ?
C2 C4 1.534(2) . ?
C2 C3 1.541(2) . ?
C11 H11 1.0000 . ?
C11 C12 1.406(2) . ?
C11 C18 1.519(2) . ?
C19 C24 1.502(2) . ?
C7 C8 1.535(2) . ?
C7 C10 1.5358(19) . ?
C7 C9 1.544(2) . ?
C8 H8A 0.9800 . ?
C8 H8B 0.9800 . ?
C8 H8C 0.9800 . ?
C10 H10A 0.9800 . ?
C10 H10B 0.9800 . ?
C10 H10C 0.9800 . ?
C15 H15 1.0000 . ?
C15 C16 1.384(2) . ?
C15 C14 1.520(2) . ?
C27 H27A 0.9800 . ?
C27 H27B 0.9800 . ?
C27 H27C 0.9800 . ?
C12 H12 1.0000 . ?
C12 C13 1.510(2) . ?
C9 H9A 0.9800 . ?
C9 H9B 0.9800 . ?
C9 H9C 0.9800 . ?
C5 H5A 0.9800 . ?
C5 H5B 0.9800 . ?
C5 H5C 0.9800 . ?
C26 H26A 0.9800 . ?
C26 H26B 0.9800 . ?
C26 H26C 0.9800 . ?
C13 H13A 0.9900 . ?
C13 H13B 0.9900 . ?
C13 C14 1.531(2) . ?
C16 H16 1.0000 . ?
C16 C17 1.514(2) . ?
C28 H28A 0.9800 . ?
C28 H28B 0.9800 . ?
C28 H28C 0.9800 . ?
C18 H18A 0.9900 . ?
C18 H18B 0.9900 . ?
C18 C17 1.530(2) . ?
C14 H14A 0.9900 . ?
C14 H14B 0.9900 . ?
C4 H4A 0.9800 . ?
C4 H4B 0.9800 . ?
C4 H4C 0.9800 . ?
C3 H3A 0.9800 . ?
C3 H3B 0.9800 . ?
C3 H3C 0.9800 . ?
C25 H25A 0.9800 . ?
C25 H25B 0.9800 . ?
C25 H25C 0.9800 . ?
C17 H17A 0.9900 . ?
C17 H17B 0.9900 . ?
C24 H24A 0.9800 . ?
C24 H24B 0.9800 . ?
C24 H24C 0.9800 . ?

loop_
_geom_torsion_atom_site_label_1
_geom_torsion_atom_site_label_2
_geom_torsion_atom_site_label_3
_geom_torsion_atom_site_label_4
_geom_torsion
_geom_torsion_site_symmetry_1
_geom_torsion_site_symmetry_2
_geom_torsion_site_symmetry_3
_geom_torsion_site_symmetry_4
_geom_torsion_publ_flag
Co1 P2 C6 Ni1 -67.67(7) . . . . ?
Co1 P2 C6 C7 130.86(11) . . . . ?
Co1 P2 C1 P1 47.07(7) . . . . ?
Co1 P2 C1 C2 -132.56(12) . . . . ?
Co1 P1 C1 P2 -48.55(7) . . . . ?
Co1 P1 C1 C2 131.08(12) . . . . ?
Co1 C6 C7 C8 -173.88(11) . . . . ?
Co1 C6 C7 C10 -52.76(18) . . . . ?
Co1 C6 C7 C9 68.07(17) . . . . ?
Co1 C1 C2 C5 -68.31(18) . . . . ?
Co1 C1 C2 C4 55.35(18) . . . . ?
Co1 C1 C2 C3 173.54(12) . . . . ?
Co1 C11 C12 C13 102.28(15) . . . . ?
Co1 C11 C18 C17 13.26(17) . . . . ?
Co1 C15 C16 C17 101.91(15) . . . . ?
Co1 C15 C14 C13 11.23(18) . . . . ?
Co1 C12 C13 C14 32.51(17) . . . . ?
Co1 C16 C17 C18 30.59(17) . . . . ?
Ni1 P1 C1 Co1 60.24(3) . . . . ?
Ni1 P1 C1 P2 11.69(9) . . . . ?
Ni1 P1 C1 C2 -168.68(10) . . . . ?
Ni1 C22 C23 C19 57.85(10) . . . . ?
Ni1 C22 C23 C28 -136.76(15) . . . . ?
Ni1 C22 C21 C20 -60.62(10) . . . . ?
Ni1 C22 C21 C26 127.79(16) . . . . ?
Ni1 C6 C7 C8 -67.63(14) . . . . ?
Ni1 C6 C7 C10 53.49(16) . . . . ?
Ni1 C6 C7 C9 174.32(10) . . . . ?
Ni1 C23 C19 C20 61.78(10) . . . . ?
Ni1 C23 C19 C24 -129.56(16) . . . . ?
Ni1 C21 C20 C19 -63.21(10) . . . . ?
Ni1 C21 C20 C25 123.19(15) . . . . ?
Ni1 C20 C19 C23 -64.92(10) . . . . ?
Ni1 C20 C19 C24 126.20(15) . . . . ?
P2 C6 C7 C8 92.75(12) . . . . ?
P2 C6 C7 C10 -146.12(11) . . . . ?
P2 C6 C7 C9 -25.29(15) . . . . ?
P2 C1 C2 C5 24.29(17) . . . . ?
P2 C1 C2 C4 147.95(11) . . . . ?
P2 C1 C2 C3 -93.86(13) . . . . ?
P1 C1 C2 C5 -155.34(11) . . . . ?
P1 C1 C2 C4 -31.68(16) . . . . ?
P1 C1 C2 C3 86.51(14) . . . . ?
C22 C23 C19 Ni1 -60.72(10) . . . . ?
C22 C23 C19 C20 1.06(16) . . . . ?
C22 C23 C19 C24 169.72(14) . . . . ?
C22 C21 C20 Ni1 64.36(10) . . . . ?
C22 C21 C20 C19 1.15(16) . . . . ?
C22 C21 C20 C25 -172.45(14) . . . . ?
C6 P2 C1 Co1 -45.47(5) . . . . ?
C6 P2 C1 P1 1.60(10) . . . . ?
C6 P2 C1 C2 -178.02(11) . . . . ?
C1 P2 C6 Co1 49.73(6) . . . . ?
C1 P2 C6 Ni1 -17.94(9) . . . . ?
C1 P2 C6 C7 -179.41(10) . . . . ?
C23 C22 C21 Ni1 60.13(10) . . . . ?
C23 C22 C21 C20 -0.49(16) . . . . ?
C23 C22 C21 C26 -172.08(14) . . . . ?
C21 C22 C23 Ni1 -58.20(10) . . . . ?
C21 C22 C23 C19 -0.35(16) . . . . ?
C21 C22 C23 C28 165.04(14) . . . . ?
C21 C20 C19 Ni1 63.56(10) . . . . ?
C21 C20 C19 C23 -1.36(16) . . . . ?
C21 C20 C19 C24 -170.24(14) . . . . ?
C11 C12 C13 C14 -47.0(2) . . . . ?
C11 C18 C17 C16 -28.6(2) . . . . ?
C15 C16 C17 C18 -48.7(2) . . . . ?
C27 C22 C23 Ni1 126.04(14) . . . . ?
C27 C22 C23 C19 -176.11(13) . . . . ?
C27 C22 C23 C28 -10.7(2) . . . . ?
C27 C22 C21 Ni1 -124.14(14) . . . . ?
C27 C22 C21 C20 175.24(13) . . . . ?
C27 C22 C21 C26 3.7(2) . . . . ?
C12 C11 C18 C17 95.02(18) . . . . ?
C12 C13 C14 C15 -28.4(2) . . . . ?
C26 C21 C20 Ni1 -123.89(14) . . . . ?
C26 C21 C20 C19 172.91(14) . . . . ?
C26 C21 C20 C25 -0.7(2) . . . . ?
C16 C15 C14 C13 93.9(2) . . . . ?
C28 C23 C19 Ni1 133.85(14) . . . . ?
C28 C23 C19 C20 -164.37(14) . . . . ?
C28 C23 C19 C24 4.3(2) . . . . ?
C18 C11 C12 Co1 -107.52(14) . . . . ?
C18 C11 C12 C13 -5.2(2) . . . . ?
C14 C15 C16 Co1 -105.21(15) . . . . ?
C14 C15 C16 C17 -3.3(2) . . . . ?
C25 C20 C19 Ni1 -122.78(15) . . . . ?
C25 C20 C19 C23 172.30(13) . . . . ?
C25 C20 C19 C24 3.4(2) . . . . ?
